data_7231677
loop_
_publ_author_name
'Saghatforoush, Lotfali'
'Moeini, Keyvan'
'Hosseini-Yazdi, Seyed Abolfazl'
'Mardani, Zahra'
'Hajabbas-Farshchi, Alireza'
'Jameson, Heather T.'
'Telfer, Shane G.'
'Woollins, J. Derek'

_publ_section_title
;
 Theoretical and experimental investigation of anticancer activities of an
 acyclic and symmetrical compartmental Schiff base ligand and its Co(ii),
 Cu(ii) and Zn(ii) complexes
;
_journal_issue 62
_journal_name_full 'RSC Advances'
_journal_page_first 35625
_journal_paper_doi 10.1039/C8RA07463A
_journal_volume 8
_journal_year 2018
_chemical_formula_sum 'C31 H25 Br2 Cu2 N2 O5'
_chemical_formula_weight 792.43
_chemical_name_systematic
;
 ?
;
_space_group_crystal_system monoclinic
_space_group_IT_number 14
_space_group_name_Hall '-P 2yn'
_space_group_name_H-M_alt 'P 1 21/n 1'
_symmetry_space_group_name_Hall '-P 2yn'
_symmetry_space_group_name_H-M 'P 1 21/n 1'
_atom_sites_solution_hydrogens geom
_audit_creation_method SHELXL-2013
_audit_update_record
;
2018-03-10 deposited with the CCDC.
2018-10-08 downloaded from the CCDC.
;
_cell_angle_alpha 90
_cell_angle_beta 96.213(7)
_cell_angle_gamma 90
_cell_formula_units_Z 4
_cell_length_a 14.8266(10)
_cell_length_b 12.0316(9)
_cell_length_c 18.820(3)
_cell_measurement_temperature 436(2)
_cell_volume 3337.5(6)
_computing_structure_refinement 'SHELXL-2013 (Sheldrick, 2013)'
_diffrn_ambient_temperature 436(2)
_diffrn_measured_fraction_theta_full 0.986
_diffrn_measured_fraction_theta_max 0.963
_diffrn_radiation_type CuK\a
_diffrn_radiation_wavelength 1.54178
_diffrn_reflns_av_R_equivalents 0.0813
_diffrn_reflns_av_unetI/netI 0.0726
_diffrn_reflns_Laue_measured_fraction_full 0.986
_diffrn_reflns_Laue_measured_fraction_max 0.963
_diffrn_reflns_limit_h_max 14
_diffrn_reflns_limit_h_min -18
_diffrn_reflns_limit_k_max 14
_diffrn_reflns_limit_k_min -14
_diffrn_reflns_limit_l_max 22
_diffrn_reflns_limit_l_min -18
_diffrn_reflns_number 27771
_diffrn_reflns_point_group_measured_fraction_full 0.986
_diffrn_reflns_point_group_measured_fraction_max 0.963
_diffrn_reflns_theta_full 67.679
_diffrn_reflns_theta_max 71.990
_diffrn_reflns_theta_min 6.931
_exptl_absorpt_coefficient_mu 4.699
_exptl_crystal_density_diffrn 1.577
_exptl_crystal_F_000 1572
_refine_diff_density_max 1.326
_refine_diff_density_min -1.697
_refine_diff_density_rms 0.180
_refine_ls_extinction_method none
_refine_ls_goodness_of_fit_ref 1.108
_refine_ls_hydrogen_treatment constr
_refine_ls_matrix_type full
_refine_ls_number_parameters 436
_refine_ls_number_reflns 6330
_refine_ls_number_restraints 0
_refine_ls_restrained_S_all 1.108
_refine_ls_R_factor_all 0.0927
_refine_ls_R_factor_gt 0.0749
_refine_ls_shift/su_max 0.000
_refine_ls_shift/su_mean 0.000
_refine_ls_structure_factor_coef Fsqd
_refine_ls_weighting_details
;
 w=1/[\s^2^(Fo^2^)+(0.0947P)^2^+25.0527P]
 where P=(Fo^2^+2Fc^2^)/3
;
_refine_ls_weighting_scheme calc
_refine_ls_wR_factor_gt 0.1969
_refine_ls_wR_factor_ref 0.2311
_reflns_Friedel_coverage 0.000
_reflns_number_gt 5070
_reflns_number_total 6330
_reflns_threshold_expression 'I > 2\s(I)'
_cod_data_source_file c8ra07463a4.cif
_cod_data_source_block LASA
_cod_original_cell_volume 3337.6(6)
_cod_database_code 7231677
_shelx_space_group_comment
;
The symmetry employed for this shelxl refinement is uniquely defined
by the following loop, which should always be used as a source of
symmetry information in preference to the above space-group names.
They are only intended as comments.
;
_shelxl_version_number 2013-2

loop_
_space_group_symop_operation_xyz
'x, y, z'
'-x+1/2, y+1/2, -z+1/2'
'-x, -y, -z'
'x-1/2, -y-1/2, z-1/2'

loop_
_atom_site_label
_atom_site_type_symbol
_atom_site_fract_x
_atom_site_fract_y
_atom_site_fract_z
_atom_site_U_iso_or_equiv
_atom_site_adp_type
_atom_site_occupancy
_atom_site_site_symmetry_order
_atom_site_calc_flag
_atom_site_refinement_flags_posn
_atom_site_refinement_flags_adp
Br1 Br 0.35908(6) 0.68736(9) 0.08474(5) 0.0517(3) Uani 1 1 d . .
Cu2 Cu 0.85574(7) 0.71977(9) 0.08492(6) 0.0354(3) Uani 1 1 d . .
Cu1 Cu 0.95882(7) 0.51637(8) 0.16211(6) 0.0307(3) Uani 1 1 d . .
Br2 Br 0.72950(6) -0.00198(7) 0.24118(5) 0.0438(3) Uani 1 1 d . .
O3 O 0.9496(3) 0.6111(4) 0.0784(3) 0.0291(10) Uani 1 1 d . .
O5 O 0.8826(3) 0.4071(4) 0.1123(3) 0.0333(11) Uani 1 1 d . .
O1 O 1.1187(4) 0.5275(4) 0.1304(3) 0.0352(11) Uani 1 1 d . .
O2 O 0.9499(4) 0.8134(4) 0.0160(3) 0.0357(12) Uani 1 1 d . .
O202 O 0.9817(3) 0.6368(4) 0.2351(3) 0.0351(11) Uani 1 1 d . .
O4 O 0.7593(3) 0.6136(4) 0.0773(3) 0.0366(12) Uani 1 1 d . .
N2 N 1.0137(4) 0.4051(5) 0.2293(3) 0.0319(13) Uani 1 1 d . .
O201 O 0.9208(4) 0.7872(4) 0.1767(3) 0.0415(13) Uani 1 1 d . .
C8 C 0.5202(5) 0.5594(7) 0.0826(4) 0.0362(16) Uani 1 1 d . .
H8 H 0.4815 0.4989 0.0843 0.043 Uiso 1 1 calc R U
C28 C 0.9793(5) 0.3102(6) 0.2412(4) 0.0294(14) Uani 1 1 d . .
H28 H 1.0117 0.2631 0.2739 0.035 Uiso 1 1 calc R U
C18 C 1.1734(5) 0.4343(6) 0.1403(4) 0.0308(15) Uani 1 1 d . .
C101 C 1.0189(5) 0.7346(6) -0.0016(4) 0.0315(15) Uani 1 1 d . .
H10A H 1.0743 0.7723 -0.0107 0.038 Uiso 1 1 calc R U
H10B H 0.9973 0.6900 -0.0429 0.038 Uiso 1 1 calc R U
C100 C 1.0331(5) 0.6637(6) 0.0661(4) 0.0328(15) Uani 1 1 d . .
H100 H 1.0520 0.7126 0.1067 0.039 Uiso 1 1 calc R U
C6 C 0.7304(5) 0.1814(6) 0.1433(4) 0.0383(17) Uani 1 1 d . .
H6 H 0.6760 0.1515 0.1225 0.046 Uiso 1 1 calc R U
C12 C 0.5423(6) 0.7577(6) 0.0800(4) 0.0378(17) Uani 1 1 d . .
H12 H 0.5176 0.8288 0.0794 0.045 Uiso 1 1 calc R U
C26 C 0.6898(5) 0.8425(6) 0.0731(4) 0.0344(16) Uani 1 1 d . .
H26 H 0.6594 0.9102 0.0719 0.041 Uiso 1 1 calc R U
N1 N 0.7757(4) 0.8457(5) 0.0694(3) 0.0366(14) Uani 1 1 d . .
C2 C 0.8565(5) 0.1752(6) 0.2353(4) 0.0338(15) Uani 1 1 d . .
H2 H 0.8872 0.1408 0.2751 0.041 Uiso 1 1 calc R U
C5 C 0.7655(5) 0.2737(6) 0.1142(4) 0.0332(16) Uani 1 1 d . .
H5 H 0.7339 0.3063 0.0742 0.040 Uiso 1 1 calc R U
C102 C 1.1062(5) 0.5775(6) 0.0608(4) 0.0324(15) Uani 1 1 d . .
H10C H 1.0870 0.5226 0.0245 0.039 Uiso 1 1 calc R U
H10D H 1.1619 0.6120 0.0492 0.039 Uiso 1 1 calc R U
C15 C 1.2758(6) 0.2446(7) 0.1684(5) 0.045(2) Uani 1 1 d . .
H15 H 1.3112 0.1815 0.1779 0.054 Uiso 1 1 calc R U
C3 C 0.8927(5) 0.2718(6) 0.2067(4) 0.0305(15) Uani 1 1 d . .
C10 C 0.6750(5) 0.6350(6) 0.0788(4) 0.0369(17) Uani 1 1 d . .
C9 C 0.6127(5) 0.5445(6) 0.0807(4) 0.0373(17) Uani 1 1 d . .
H9 H 0.6353 0.4724 0.0806 0.045 Uiso 1 1 calc R U
C4 C 0.8502(5) 0.3217(6) 0.1439(4) 0.0297(14) Uani 1 1 d . .
C7 C 0.4871(5) 0.6672(7) 0.0820(4) 0.0356(16) Uani 1 1 d . .
C13 C 1.1709(4) 0.3808(6) 0.2064(4) 0.0304(15) Uani 1 1 d . .
C200 C 0.9592(5) 0.7397(6) 0.2307(4) 0.0363(16) Uani 1 1 d . .
C11 C 0.6363(5) 0.7440(6) 0.0787(4) 0.0323(15) Uani 1 1 d . .
C1 C 0.7758(5) 0.1317(6) 0.2042(4) 0.0360(16) Uani 1 1 d . .
C14 C 1.2223(5) 0.2847(7) 0.2186(4) 0.0401(18) Uani 1 1 d . .
H14 H 1.2208 0.2465 0.2614 0.048 Uiso 1 1 calc R U
C201 C 0.9793(6) 0.8094(6) 0.2969(4) 0.044(2) Uani 1 1 d . .
H20A H 1.0390 0.8404 0.2979 0.066 Uiso 1 1 calc R U
H20B H 0.9759 0.7640 0.3384 0.066 Uiso 1 1 calc R U
H20C H 0.9356 0.8684 0.2965 0.066 Uiso 1 1 calc R U
C17 C 1.2262(5) 0.3948(7) 0.0896(4) 0.0384(17) Uani 1 1 d . .
H17 H 1.2283 0.4317 0.0464 0.046 Uiso 1 1 calc R U
C19 C 0.8518(6) 0.9618(6) -0.0146(5) 0.0424(19) Uani 1 1 d . .
C16 C 1.2760(6) 0.2986(7) 0.1049(5) 0.047(2) Uani 1 1 d . .
H16 H 1.3106 0.2701 0.0708 0.057 Uiso 1 1 calc R U
C25 C 0.8196(6) 0.9536(6) 0.0603(5) 0.0408(18) Uani 1 1 d . .
H25A H 0.8711 0.9620 0.0964 0.049 Uiso 1 1 calc R U
H25B H 0.7770 1.0131 0.0666 0.049 Uiso 1 1 calc R U
C24 C 0.8167(6) 1.0413(7) -0.0631(5) 0.0439(19) Uani 1 1 d . .
H24 H 0.7712 1.0886 -0.0509 0.053 Uiso 1 1 calc R U
C21 C 0.9519(6) 0.8981(7) -0.1016(5) 0.0421(18) Uani 1 1 d . .
H21 H 0.9972 0.8511 -0.1143 0.051 Uiso 1 1 calc R U
C27 C 1.1094(5) 0.4222(6) 0.2581(4) 0.0354(16) Uani 1 1 d . .
H27A H 1.1218 0.3829 0.3031 0.043 Uiso 1 1 calc R U
H27B H 1.1204 0.5007 0.2671 0.043 Uiso 1 1 calc R U
C22 C 0.9137(8) 0.9801(8) -0.1484(5) 0.060(3) Uani 1 1 d . .
H22 H 0.9332 0.9864 -0.1936 0.072 Uiso 1 1 calc R U
C23 C 0.8480(7) 1.0515(8) -0.1294(6) 0.061(3) Uani 1 1 d . .
H23 H 0.8248 1.1064 -0.1610 0.073 Uiso 1 1 calc R U
C20 C 0.9194(5) 0.8899(6) -0.0355(4) 0.0358(16) Uani 1 1 d . .
O300 O -0.0225(5) 0.5325(7) 0.3780(4) 0.0677(19) Uani 1 1 d . .
H300 H -0.0267 0.5685 0.3408 0.102 Uiso 1 1 calc R U
C300 C 0.0539(9) 0.5643(12) 0.4205(6) 0.080(4) Uani 1 1 d . .
H30A H 0.0439 0.6354 0.4413 0.120 Uiso 1 1 calc R U
H30B H 0.1039 0.5693 0.3922 0.120 Uiso 1 1 calc R U
H30C H 0.0676 0.5104 0.4577 0.120 Uiso 1 1 calc R U

loop_
_atom_site_aniso_label
_atom_site_aniso_U_11
_atom_site_aniso_U_22
_atom_site_aniso_U_33
_atom_site_aniso_U_23
_atom_site_aniso_U_13
_atom_site_aniso_U_12
Br1 0.0309(5) 0.0649(6) 0.0580(6) -0.0132(4) -0.0007(4) 0.0017(4)
Cu2 0.0305(6) 0.0294(6) 0.0454(7) -0.0034(4) 0.0006(5) 0.0046(4)
Cu1 0.0334(6) 0.0279(5) 0.0305(6) 0.0003(4) 0.0015(4) -0.0003(4)
Br2 0.0495(5) 0.0369(4) 0.0458(5) 0.0046(3) 0.0089(4) -0.0096(4)
O3 0.023(2) 0.029(2) 0.037(3) 0.001(2) 0.0078(19) 0.0006(19)
O5 0.039(3) 0.029(2) 0.031(3) 0.006(2) 0.000(2) 0.000(2)
O1 0.040(3) 0.033(3) 0.033(3) 0.001(2) 0.001(2) 0.005(2)
O2 0.042(3) 0.026(2) 0.038(3) 0.002(2) 0.001(2) 0.005(2)
O202 0.039(3) 0.034(3) 0.032(3) -0.004(2) 0.006(2) 0.003(2)
O4 0.027(3) 0.034(3) 0.049(3) 0.001(2) 0.007(2) 0.005(2)
N2 0.032(3) 0.032(3) 0.031(3) -0.008(2) 0.000(2) 0.003(2)
O201 0.051(3) 0.033(3) 0.039(3) -0.006(2) -0.003(2) 0.003(2)
C8 0.024(3) 0.050(4) 0.036(4) -0.006(3) 0.012(3) -0.006(3)
C28 0.033(4) 0.034(4) 0.025(3) 0.000(3) 0.016(3) 0.002(3)
C18 0.025(3) 0.034(4) 0.033(4) -0.006(3) -0.001(3) 0.001(3)
C101 0.029(3) 0.026(3) 0.041(4) 0.002(3) 0.007(3) 0.000(3)
C100 0.036(4) 0.027(3) 0.034(4) -0.003(3) -0.001(3) 0.000(3)
C6 0.037(4) 0.032(4) 0.045(4) -0.009(3) -0.003(3) 0.000(3)
C12 0.046(4) 0.036(4) 0.030(4) 0.001(3) -0.005(3) 0.002(3)
C26 0.034(4) 0.033(4) 0.037(4) 0.000(3) 0.002(3) 0.007(3)
N1 0.037(3) 0.032(3) 0.040(3) -0.004(3) 0.003(3) 0.004(3)
C2 0.041(4) 0.031(3) 0.030(4) 0.002(3) 0.007(3) 0.002(3)
C5 0.037(4) 0.032(4) 0.031(4) -0.006(3) 0.004(3) 0.002(3)
C102 0.029(4) 0.035(4) 0.034(4) 0.003(3) 0.005(3) 0.001(3)
C15 0.043(5) 0.040(4) 0.052(5) -0.003(4) 0.006(4) 0.019(4)
C3 0.023(3) 0.036(4) 0.035(4) -0.004(3) 0.007(3) 0.002(3)
C10 0.041(4) 0.036(4) 0.033(4) 0.001(3) -0.004(3) 0.009(3)
C9 0.045(4) 0.031(4) 0.036(4) -0.004(3) 0.004(3) 0.003(3)
C4 0.029(3) 0.029(3) 0.031(4) -0.006(3) 0.005(3) 0.007(3)
C7 0.025(4) 0.053(5) 0.029(4) -0.002(3) 0.006(3) 0.000(3)
C13 0.016(3) 0.036(4) 0.039(4) -0.004(3) 0.004(3) -0.001(3)
C200 0.033(4) 0.040(4) 0.035(4) -0.002(3) -0.002(3) 0.000(3)
C11 0.026(3) 0.040(4) 0.033(4) -0.003(3) 0.009(3) 0.001(3)
C1 0.039(4) 0.037(4) 0.033(4) 0.000(3) 0.011(3) -0.005(3)
C14 0.040(4) 0.040(4) 0.038(4) 0.005(3) -0.004(3) 0.001(3)
C201 0.059(5) 0.031(4) 0.041(4) -0.008(3) -0.004(4) 0.001(4)
C17 0.032(4) 0.046(4) 0.038(4) 0.003(3) 0.008(3) 0.002(3)
C19 0.048(5) 0.026(3) 0.050(5) -0.001(3) -0.008(4) -0.006(3)
C16 0.045(5) 0.045(4) 0.049(5) -0.004(4) -0.005(4) 0.009(4)
C25 0.045(4) 0.026(3) 0.052(5) -0.004(3) 0.006(4) 0.003(3)
C24 0.041(4) 0.030(4) 0.058(5) 0.011(4) -0.003(4) 0.000(3)
C21 0.040(4) 0.039(4) 0.049(5) 0.010(4) 0.013(4) -0.002(3)
C27 0.038(4) 0.037(4) 0.029(4) 0.001(3) -0.005(3) -0.001(3)
C22 0.081(7) 0.046(5) 0.049(5) 0.015(4) -0.010(5) -0.009(5)
C23 0.060(6) 0.038(5) 0.079(7) 0.021(5) -0.018(5) -0.007(4)
C20 0.037(4) 0.025(3) 0.045(4) 0.002(3) 0.001(3) 0.000(3)
O300 0.064(4) 0.072(5) 0.065(5) 0.007(4) -0.003(4) -0.005(4)
C300 0.088(9) 0.090(9) 0.061(7) 0.004(6) 0.001(6) -0.028(7)

loop_
_atom_type_symbol
_atom_type_description
_atom_type_scat_dispersion_real
_atom_type_scat_dispersion_imag
_atom_type_scat_source
C C 0.0181 0.0091 'International Tables Vol C Tables 4.2.6.8 and 6.1.1.4'
H H 0.0000 0.0000 'International Tables Vol C Tables 4.2.6.8 and 6.1.1.4'
N N 0.0311 0.0180 'International Tables Vol C Tables 4.2.6.8 and 6.1.1.4'
O O 0.0492 0.0322 'International Tables Vol C Tables 4.2.6.8 and 6.1.1.4'
Cu Cu -1.9646 0.5888 'International Tables Vol C Tables 4.2.6.8 and 6.1.1.4'
Br Br -0.6763 1.2805 'International Tables Vol C Tables 4.2.6.8 and 6.1.1.4'

loop_
_geom_angle_atom_site_label_1
_geom_angle_atom_site_label_2
_geom_angle_atom_site_label_3
_geom_angle
O4 Cu2 O3 94.7(2)
O4 Cu2 N1 94.1(2)
O3 Cu2 N1 164.3(3)
O4 Cu2 O201 127.4(2)
O3 Cu2 O201 92.6(2)
N1 Cu2 O201 92.4(2)
O4 Cu2 O2 141.3(2)
O3 Cu2 O2 79.01(19)
N1 Cu2 O2 86.0(2)
O201 Cu2 O2 91.3(2)
O5 Cu1 O3 91.1(2)
O5 Cu1 N2 91.6(2)
O3 Cu1 N2 156.3(2)
O5 Cu1 O202 151.9(2)
O3 Cu1 O202 97.1(2)
N2 Cu1 O202 91.4(2)
C100 O3 Cu2 110.8(4)
C100 O3 Cu1 113.9(4)
Cu2 O3 Cu1 109.6(2)
C4 O5 Cu1 123.1(4)
C18 O1 C102 118.5(6)
C20 O2 C101 117.3(6)
C20 O2 Cu2 123.4(5)
C101 O2 Cu2 107.0(4)
C200 O202 Cu1 129.1(5)
C10 O4 Cu2 126.0(5)
C28 N2 C27 116.4(6)
C28 N2 Cu1 125.3(5)
C27 N2 Cu1 117.2(5)
C200 O201 Cu2 129.5(5)
C7 C8 C9 118.1(7)
C7 C8 H8 121.0
C9 C8 H8 121.0
N2 C28 C3 123.7(7)
N2 C28 H28 118.1
C3 C28 H28 118.1
C17 C18 O1 123.6(7)
C17 C18 C13 121.7(7)
O1 C18 C13 114.7(6)
O2 C101 C100 102.1(6)
O2 C101 H10A 111.3
C100 C101 H10A 111.3
O2 C101 H10B 111.3
C100 C101 H10B 111.3
H10A C101 H10B 109.2
O3 C100 C102 110.2(6)
O3 C100 C101 109.7(6)
C102 C100 C101 111.3(6)
O3 C100 H100 108.5
C102 C100 H100 108.5
C101 C100 H100 108.5
C5 C6 C1 120.4(7)
C5 C6 H6 119.8
C1 C6 H6 119.8
C7 C12 C11 120.3(7)
C7 C12 H12 119.8
C11 C12 H12 119.8
N1 C26 C11 126.0(7)
N1 C26 H26 117.0
C11 C26 H26 117.0
C26 N1 C25 119.1(6)
C26 N1 Cu2 124.5(5)
C25 N1 Cu2 116.0(5)
C1 C2 C3 120.0(7)
C1 C2 H2 120.0
C3 C2 H2 120.0
C6 C5 C4 121.7(7)
C6 C5 H5 119.2
C4 C5 H5 119.2
O1 C102 C100 104.5(6)
O1 C102 H10C 110.9
C100 C102 H10C 110.9
O1 C102 H10D 110.8
C100 C102 H10D 110.9
H10C C102 H10D 108.9
C16 C15 C14 119.3(8)
C16 C15 H15 120.4
C14 C15 H15 120.4
C2 C3 C4 121.0(6)
C2 C3 C28 116.5(6)
C4 C3 C28 122.2(7)
O4 C10 C9 118.8(7)
O4 C10 C11 125.2(7)
C9 C10 C11 115.9(7)
C8 C9 C10 123.0(7)
C8 C9 H9 118.5
C10 C9 H9 118.5
O5 C4 C3 124.3(6)
O5 C4 C5 119.2(6)
C3 C4 C5 116.5(7)
C12 C7 C8 122.3(7)
C12 C7 Br1 119.8(6)
C8 C7 Br1 117.9(6)
C14 C13 C18 117.4(7)
C14 C13 C27 122.3(7)
C18 C13 C27 120.2(6)
O201 C200 O202 125.9(7)
O201 C200 C201 116.8(7)
O202 C200 C201 117.3(6)
C12 C11 C10 120.4(7)
C12 C11 C26 117.4(7)
C10 C11 C26 122.1(7)
C2 C1 C6 120.3(7)
C2 C1 Br2 119.7(6)
C6 C1 Br2 119.9(6)
C15 C14 C13 121.4(8)
C15 C14 H14 119.3
C13 C14 H14 119.3
C200 C201 H20A 109.5
C200 C201 H20B 109.5
H20A C201 H20B 109.5
C200 C201 H20C 109.5
H20A C201 H20C 109.5
H20B C201 H20C 109.5
C18 C17 C16 118.2(8)
C18 C17 H17 120.9
C16 C17 H17 120.9
C24 C19 C20 117.9(8)
C24 C19 C25 121.1(8)
C20 C19 C25 121.0(7)
C15 C16 C17 122.0(9)
C15 C16 H16 119.0
C17 C16 H16 119.0
N1 C25 C19 110.4(6)
N1 C25 H25A 109.6
C19 C25 H25A 109.6
N1 C25 H25B 109.6
C19 C25 H25B 109.6
H25A C25 H25B 108.1
C23 C24 C19 121.1(9)
C23 C24 H24 119.4
C19 C24 H24 119.4
C20 C21 C22 117.4(9)
C20 C21 H21 121.3
C22 C21 H21 121.3
N2 C27 C13 110.1(6)
N2 C27 H27A 109.6
C13 C27 H27A 109.6
N2 C27 H27B 109.6
C13 C27 H27B 109.6
H27A C27 H27B 108.1
C23 C22 C21 121.7(10)
C23 C22 H22 119.2
C21 C22 H22 119.2
C22 C23 C24 119.8(8)
C22 C23 H23 120.1
C24 C23 H23 120.1
O2 C20 C21 124.1(7)
O2 C20 C19 113.7(7)
C21 C20 C19 122.2(7)
C300 O300 H300 109.5
O300 C300 H30A 109.5
O300 C300 H30B 109.5
H30A C300 H30B 109.5
O300 C300 H30C 109.5
H30A C300 H30C 109.5
H30B C300 H30C 109.5

loop_
_geom_bond_atom_site_label_1
_geom_bond_atom_site_label_2
_geom_bond_distance
Br1 C7 1.919(7)
Cu2 O4 1.911(5)
Cu2 O3 1.923(5)
Cu2 N1 1.928(6)
Cu2 O201 2.051(5)
Cu2 O2 2.300(6)
Cu1 O5 1.912(5)
Cu1 O3 1.938(5)
Cu1 N2 1.957(6)
Cu1 O202 2.001(5)
Br2 C1 1.910(7)
O3 C100 1.432(9)
O5 C4 1.305(9)
O1 C18 1.385(8)
O1 C102 1.436(8)
O2 C20 1.377(9)
O2 C101 1.460(8)
O202 C200 1.283(9)
O4 C10 1.280(9)
N2 C28 1.280(9)
N2 C27 1.479(9)
O201 C200 1.249(9)
C8 C7 1.386(11)
C8 C9 1.388(10)
C8 H8 0.9300
C28 C3 1.450(10)
C28 H28 0.9300
C18 C17 1.382(10)
C18 C13 1.405(10)
C101 C100 1.529(10)
C101 H10A 0.9700
C101 H10B 0.9700
C100 C102 1.510(10)
C100 H100 0.9800
C6 C5 1.365(11)
C6 C1 1.399(11)
C6 H6 0.9300
C12 C7 1.365(11)
C12 C11 1.406(10)
C12 H12 0.9300
C26 N1 1.283(10)
C26 C11 1.437(10)
C26 H26 0.9300
N1 C25 1.471(10)
C2 C1 1.377(10)
C2 C3 1.411(10)
C2 H2 0.9300
C5 C4 1.439(10)
C5 H5 0.9300
C102 H10C 0.9700
C102 H10D 0.9700
C15 C16 1.359(12)
C15 C14 1.384(12)
C15 H15 0.9300
C3 C4 1.412(10)
C10 C9 1.430(11)
C10 C11 1.432(10)
C9 H9 0.9300
C13 C14 1.390(10)
C13 C27 1.490(10)
C200 C201 1.504(10)
C14 H14 0.9300
C201 H20A 0.9600
C201 H20B 0.9600
C201 H20C 0.9600
C17 C16 1.386(11)
C17 H17 0.9300
C19 C24 1.384(11)
C19 C20 1.412(11)
C19 C25 1.540(12)
C16 H16 0.9300
C25 H25A 0.9700
C25 H25B 0.9700
C24 C23 1.383(14)
C24 H24 0.9300
C21 C20 1.385(11)
C21 C22 1.401(12)
C21 H21 0.9300
C27 H27A 0.9700
C27 H27B 0.9700
C22 C23 1.374(15)
C22 H22 0.9300
C23 H23 0.9300
O300 C300 1.369(13)
O300 H300 0.8200
C300 H30A 0.9600
C300 H30B 0.9600
C300 H30C 0.9600
